data_7108608
loop_
_publ_author_name
'De-Xian Wang'
'Shi-Xin Fa'
'Yang Liu'
'Bao-Yong Hou'
'Mei-Xiang Wang'

_publ_section_title
;
 Anion-directed assembly of a rectangular supramolecular cage in the solid
 state with electron-deficient phenoxylated oxacalix[2]arene[2]triazine
;
_journal_name_full Chem.Commun.
_journal_page_first 11458
_journal_paper_doi 10.1039/c2cc36465d
_journal_volume 48
_journal_year 2012
_chemical_formula_moiety 'C30 H18 N6 O6'
_chemical_formula_sum 'C30 H18 N6 O6'
_chemical_formula_weight 558.50
_chemical_name_systematic
;
?
;
_space_group_IT_number 148
_symmetry_cell_setting trigonal
_symmetry_space_group_name_Hall '-R 3'
_symmetry_space_group_name_H-M 'R -3 :H'
_atom_sites_solution_hydrogens geom
_atom_sites_solution_primary direct
_atom_sites_solution_secondary difmap
_audit_creation_method SHELXL-97
_cell_angle_alpha 90.00
_cell_angle_beta 90.00
_cell_angle_gamma 120.00
_cell_formula_units_Z 18
_cell_length_a 35.328(5)
_cell_length_b 35.328(5)
_cell_length_c 12.311(3)
_cell_measurement_reflns_used 11484
_cell_measurement_temperature 173(2)
_cell_measurement_theta_max 27.4739
_cell_measurement_theta_min 1.9970
_cell_volume 13306(4)
_computing_cell_refinement 'CrystalClear (Rigaku Inc., 2008)'
_computing_data_collection 'CrystalClear (Rigaku Inc., 2008)'
_computing_data_reduction 'CrystalClear (Rigaku Inc., 2008)'
_computing_molecular_graphics
;
Mercury: visualization and analysis of crystal structures, C. F. Macrae,
P. R. Edgington, P. McCabe, E. Pidcock, G. P. Shields, R. Taylor,
M. Towler and J. van de Streek, J. Appl. Cryst., 39, 453-457, 2006.
;
_computing_publication_material 'SHELX-97 (Sheldrick, 2008)'
_computing_structure_refinement 'SHELX-97 (Sheldrick, 2008)'
_computing_structure_solution 'SHELX-97 (Sheldrick, 2008)'
_diffrn_ambient_temperature 173(2)
_diffrn_detector_area_resol_mean 28.5714
_diffrn_measured_fraction_theta_full 0.996
_diffrn_measured_fraction_theta_max 0.996
_diffrn_measurement_device_type 'Saturn724+ CCD'
_diffrn_measurement_method '\w scans at fixed \c = 45\%'
_diffrn_radiation_monochromator graphite
_diffrn_radiation_source 'fine-focus sealed tube'
_diffrn_radiation_type MoK\a
_diffrn_radiation_wavelength 0.71073
_diffrn_reflns_av_R_equivalents 0.0360
_diffrn_reflns_av_sigmaI/netI 0.0398
_diffrn_reflns_limit_h_max 45
_diffrn_reflns_limit_h_min -31
_diffrn_reflns_limit_k_max 19
_diffrn_reflns_limit_k_min -45
_diffrn_reflns_limit_l_max 15
_diffrn_reflns_limit_l_min -15
_diffrn_reflns_number 19583
_diffrn_reflns_theta_full 27.47
_diffrn_reflns_theta_max 27.47
_diffrn_reflns_theta_min 2.92
_exptl_absorpt_coefficient_mu 0.090
_exptl_absorpt_correction_T_max 1.0000
_exptl_absorpt_correction_T_min 0.8126
_exptl_absorpt_correction_type multi-scan
_exptl_absorpt_process_details 'CrystalClear (Rigaku Inc., 2008)'
_exptl_crystal_colour Colorless
_exptl_crystal_density_diffrn 1.255
_exptl_crystal_density_method 'not measured'
_exptl_crystal_description block
_exptl_crystal_F_000 5184
_exptl_crystal_size_max 0.30
_exptl_crystal_size_mid 0.20
_exptl_crystal_size_min 0.20
_platon_squeeze_details
;
;
_refine_diff_density_max 0.184
_refine_diff_density_min -0.213
_refine_diff_density_rms 0.040
_refine_ls_extinction_method none
_refine_ls_goodness_of_fit_ref 1.178
_refine_ls_hydrogen_treatment constr
_refine_ls_matrix_type full
_refine_ls_number_parameters 443
_refine_ls_number_reflns 6750
_refine_ls_number_restraints 184
_refine_ls_restrained_S_all 1.180
_refine_ls_R_factor_all 0.0900
_refine_ls_R_factor_gt 0.0704
_refine_ls_shift/su_max 0.001
_refine_ls_shift/su_mean 0.000
_refine_ls_structure_factor_coef Fsqd
_refine_ls_weighting_details 'calc w=1/[\s^2^(Fo^2^)+(0.0550P)^2^+13.7362P] where P=(Fo^2^+2Fc^2^)/3'
_refine_ls_weighting_scheme calc
_refine_ls_wR_factor_gt 0.1557
_refine_ls_wR_factor_ref 0.1669
_reflns_number_gt 5448
_reflns_number_total 6750
_reflns_threshold_expression >2sigma(I)
_cod_data_source_file c2cc36465d.txt
_cod_data_source_block sa191
_cod_original_cell_volume 13307(4)
_cod_original_sg_symbol_H-M R-3
_cod_database_code 7108608

loop_
_symmetry_equiv_pos_as_xyz
'x, y, z'
'-y, x-y, z'
'-x+y, -x, z'
'x+2/3, y+1/3, z+1/3'
'-y+2/3, x-y+1/3, z+1/3'
'-x+y+2/3, -x+1/3, z+1/3'
'x+1/3, y+2/3, z+2/3'
'-y+1/3, x-y+2/3, z+2/3'
'-x+y+1/3, -x+2/3, z+2/3'
'-x, -y, -z'
'y, -x+y, -z'
'x-y, x, -z'
'-x+2/3, -y+1/3, -z+1/3'
'y+2/3, -x+y+1/3, -z+1/3'
'x-y+2/3, x+1/3, -z+1/3'
'-x+1/3, -y+2/3, -z+2/3'
'y+1/3, -x+y+2/3, -z+2/3'
'x-y+1/3, x+2/3, -z+2/3'

loop_
_atom_site_label
_atom_site_type_symbol
_atom_site_fract_x
_atom_site_fract_y
_atom_site_fract_z
_atom_site_U_iso_or_equiv
_atom_site_adp_type
_atom_site_occupancy
_atom_site_symmetry_multiplicity
_atom_site_calc_flag
_atom_site_refinement_flags
_atom_site_disorder_assembly
_atom_site_disorder_group
O1 O 0.05021(5) 0.43178(5) 0.11872(12) 0.0435(4) Uani 1 1 d . . .
O2 O 0.12503(5) 0.56842(5) -0.07786(12) 0.0460(4) Uani 1 1 d . . .
O3 O 0.12052(5) 0.64274(5) 0.22433(11) 0.0421(4) Uani 1 1 d . A .
O4 O 0.05646(6) 0.50869(5) 0.42608(12) 0.0474(4) Uani 1 1 d . A .
O5 O 0.08162(8) 0.39549(7) 0.43991(14) 0.0709(6) Uani 1 1 d . . .
N1 N 0.06604(7) 0.41354(7) 0.27876(15) 0.0481(5) Uani 1 1 d . . .
N2 N 0.05236(6) 0.47311(6) 0.26613(14) 0.0401(4) Uani 1 1 d . . .
N3 N 0.06895(7) 0.45325(7) 0.43760(15) 0.0464(5) Uani 1 1 d . . .
N4 N 0.17209(6) 0.63989(6) -0.06164(14) 0.0419(4) Uani 1 1 d . A .
N5 N 0.16987(6) 0.67775(6) 0.09577(15) 0.0433(4) Uani 1 1 d . A .
N6 N 0.11856(6) 0.60160(6) 0.07631(14) 0.0385(4) Uani 1 1 d . A .
C1 C 0.07169(9) 0.42222(8) 0.38434(19) 0.0490(6) Uani 1 1 d . . .
C2 C 0.05643(7) 0.44061(7) 0.22499(17) 0.0414(5) Uani 1 1 d . . .
C3 C 0.05939(7) 0.47742(7) 0.37210(17) 0.0409(5) Uani 1 1 d . . .
C4 C 0.05009(7) 0.46263(7) 0.04573(17) 0.0384(5) Uani 1 1 d . . .
C5 C 0.01303(8) 0.44946(8) -0.01526(18) 0.0435(5) Uani 1 1 d . . .
H5 H -0.0116 0.4222 -0.0039 0.052 Uiso 1 1 calc R . .
C6 C 0.01305(8) 0.47750(8) -0.09410(19) 0.0476(6) Uani 1 1 d . . .
H6 H -0.0120 0.4694 -0.1349 0.057 Uiso 1 1 calc R . .
C7 C 0.05009(8) 0.51747(8) -0.11232(18) 0.0456(5) Uani 1 1 d . . .
H7 H 0.0504 0.5362 -0.1660 0.055 Uiso 1 1 calc R . .
C8 C 0.08653(7) 0.52905(7) -0.04932(17) 0.0390(5) Uani 1 1 d . . .
C9 C 0.08774(7) 0.50255(7) 0.03072(16) 0.0388(5) Uani 1 1 d . . .
H9 H 0.1126 0.5110 0.0727 0.047 Uiso 1 1 calc R . .
C10 C 0.13867(7) 0.60437(7) -0.01688(16) 0.0380(5) Uani 1 1 d . . .
C11 C 0.18518(7) 0.67504(7) -0.00046(18) 0.0426(5) Uani 1 1 d D . .
C12 C 0.13658(7) 0.63974(7) 0.12826(17) 0.0377(5) Uani 1 1 d . . .
C13 C 0.08353(7) 0.60626(7) 0.26864(16) 0.0380(5) Uani 1 1 d . . .
C14 C 0.04502(7) 0.60735(7) 0.27344(17) 0.0411(5) Uani 1 1 d . A .
H14 H 0.0429 0.6301 0.2415 0.049 Uiso 1 1 calc R . .
C15 C 0.00971(8) 0.57394(8) 0.32666(18) 0.0445(5) Uani 1 1 d . . .
H15 H -0.0164 0.5742 0.3308 0.053 Uiso 1 1 calc R A .
C16 C 0.01278(8) 0.53984(8) 0.37420(17) 0.0430(5) Uani 1 1 d . A .
H16 H -0.0110 0.5172 0.4099 0.052 Uiso 1 1 calc R . .
C17 C 0.05194(8) 0.54059(7) 0.36689(16) 0.0402(5) Uani 1 1 d . . .
C18 C 0.08801(7) 0.57319(7) 0.31496(17) 0.0405(5) Uani 1 1 d . A .
H18 H 0.1142 0.5729 0.3113 0.049 Uiso 1 1 calc R . .
C19 C 0.08828(11) 0.40148(10) 0.5530(2) 0.0615(8) Uani 1 1 d . . .
C20 C 0.12804(13) 0.43250(13) 0.5938(3) 0.0846(10) Uani 1 1 d . . .
H20 H 0.1503 0.4509 0.5469 0.102 Uiso 1 1 calc R . .
C21 C 0.13482(14) 0.43625(14) 0.7045(3) 0.0967(12) Uani 1 1 d . . .
H21 H 0.1616 0.4573 0.7326 0.116 Uiso 1 1 calc R . .
C22 C 0.10203(14) 0.40901(13) 0.7726(3) 0.0854(10) Uani 1 1 d . . .
H22 H 0.1065 0.4116 0.8473 0.103 Uiso 1 1 calc R . .
C23 C 0.06262(12) 0.37792(12) 0.7316(2) 0.0750(9) Uani 1 1 d . . .
H23 H 0.0405 0.3595 0.7790 0.090 Uiso 1 1 calc R . .
C24 C 0.05512(11) 0.37344(10) 0.6198(2) 0.0649(8) Uani 1 1 d . . .
H24 H 0.0285 0.3521 0.5917 0.078 Uiso 1 1 calc R . .
O6 O 0.2209(4) 0.7131(3) -0.0286(11) 0.047(2) Uani 0.540(19) 1 d PDU A 1
C25 C 0.2380(4) 0.7184(6) -0.1340(10) 0.054(2) Uani 0.540(19) 1 d PDU A 1
C30 C 0.2761(3) 0.7170(4) -0.1430(8) 0.074(2) Uani 0.540(19) 1 d PDU A 1
H30 H 0.2868 0.7090 -0.0837 0.088 Uiso 0.540(19) 1 calc PR A 1
C26 C 0.2216(4) 0.7293(3) -0.2221(7) 0.062(2) Uani 0.540(19) 1 d PDU A 1
H26 H 0.1957 0.7299 -0.2159 0.074 Uiso 0.540(19) 1 calc PR A 1
C27 C 0.2439(4) 0.7396(3) -0.3211(7) 0.067(2) Uani 0.540(19) 1 d PDU A 1
H27 H 0.2323 0.7459 -0.3818 0.081 Uiso 0.540(19) 1 calc PR A 1
C28 C 0.2831(4) 0.7403(3) -0.3281(8) 0.070(3) Uani 0.540(19) 1 d PDU A 1
H28 H 0.2993 0.7494 -0.3920 0.084 Uiso 0.540(19) 1 calc PR A 1
C29 C 0.2985(3) 0.7277(4) -0.2411(8) 0.083(3) Uani 0.540(19) 1 d PDU A 1
H29 H 0.3239 0.7262 -0.2478 0.100 Uiso 0.540(19) 1 calc PR A 1
O6' O 0.2142(5) 0.7145(4) -0.0428(13) 0.047(3) Uani 0.460(19) 1 d PDU A 2
C25' C 0.2315(4) 0.7196(7) -0.1475(11) 0.047(2) Uani 0.460(19) 1 d PDU A 2
C26' C 0.2056(4) 0.7207(4) -0.2290(8) 0.058(2) Uani 0.460(19) 1 d PDU A 2
H26A H 0.1771 0.7140 -0.2154 0.069 Uiso 0.460(19) 1 calc PR A 2
C27' C 0.2234(5) 0.7319(4) -0.3324(8) 0.064(2) Uani 0.460(19) 1 d PDU A 2
H27A H 0.2066 0.7326 -0.3898 0.077 Uiso 0.460(19) 1 calc PR A 2
C28' C 0.2661(4) 0.7420(3) -0.3501(9) 0.063(3) Uani 0.460(19) 1 d PDU A 2
H28A H 0.2778 0.7498 -0.4196 0.076 Uiso 0.460(19) 1 calc PR A 2
C29' C 0.2914(3) 0.7409(4) -0.2678(9) 0.074(3) Uani 0.460(19) 1 d PDU A 2
H29A H 0.3199 0.7474 -0.2815 0.089 Uiso 0.460(19) 1 calc PR A 2
C30' C 0.2742(4) 0.7298(4) -0.1628(9) 0.069(3) Uani 0.460(19) 1 d PDU A 2
H30A H 0.2911 0.7294 -0.1053 0.083 Uiso 0.460(19) 1 calc PR A 2

loop_
_atom_site_aniso_label
_atom_site_aniso_U_11
_atom_site_aniso_U_22
_atom_site_aniso_U_33
_atom_site_aniso_U_23
_atom_site_aniso_U_13
_atom_site_aniso_U_12
O1 0.0563(10) 0.0431(8) 0.0358(8) 0.0046(7) 0.0045(7) 0.0284(8)
O2 0.0546(10) 0.0376(8) 0.0351(8) 0.0000(6) 0.0104(7) 0.0151(7)
O3 0.0506(9) 0.0386(8) 0.0340(8) 0.0016(6) 0.0101(7) 0.0198(7)
O4 0.0724(11) 0.0512(9) 0.0318(8) 0.0097(7) 0.0117(7) 0.0409(9)
O5 0.1277(18) 0.0873(14) 0.0406(10) 0.0158(9) 0.0130(10) 0.0860(14)
N1 0.0659(13) 0.0527(12) 0.0386(10) 0.0094(9) 0.0115(9) 0.0393(11)
N2 0.0481(11) 0.0435(10) 0.0345(9) 0.0060(8) 0.0078(8) 0.0272(9)
N3 0.0628(13) 0.0549(12) 0.0359(10) 0.0113(9) 0.0109(9) 0.0401(11)
N4 0.0478(11) 0.0395(10) 0.0343(9) 0.0031(8) 0.0073(8) 0.0188(9)
N5 0.0480(11) 0.0394(10) 0.0374(10) 0.0002(8) 0.0059(8) 0.0181(9)
N6 0.0449(10) 0.0379(10) 0.0326(9) 0.0016(7) 0.0032(8) 0.0206(8)
C1 0.0668(16) 0.0560(14) 0.0392(12) 0.0151(11) 0.0121(11) 0.0419(13)
C2 0.0464(12) 0.0438(12) 0.0360(11) 0.0090(9) 0.0099(10) 0.0241(10)
C3 0.0484(13) 0.0446(12) 0.0366(11) 0.0095(9) 0.0123(10) 0.0285(11)
C4 0.0482(13) 0.0397(11) 0.0316(10) 0.0042(9) 0.0044(9) 0.0252(10)
C5 0.0464(13) 0.0414(12) 0.0385(12) -0.0027(9) 0.0014(10) 0.0188(10)
C6 0.0532(14) 0.0511(14) 0.0378(12) -0.0039(10) -0.0070(10) 0.0258(12)
C7 0.0598(15) 0.0466(13) 0.0308(11) 0.0018(10) 0.0007(10) 0.0269(12)
C8 0.0433(12) 0.0359(11) 0.0321(10) -0.0017(9) 0.0053(9) 0.0157(10)
C9 0.0422(12) 0.0426(12) 0.0317(10) -0.0001(9) 0.0001(9) 0.0213(10)
C10 0.0450(12) 0.0391(11) 0.0298(10) 0.0022(9) 0.0031(9) 0.0210(10)
C11 0.0446(12) 0.0392(12) 0.0375(11) 0.0040(9) 0.0052(10) 0.0161(10)
C12 0.0420(12) 0.0401(11) 0.0332(10) 0.0025(9) 0.0045(9) 0.0220(10)
C13 0.0485(13) 0.0387(11) 0.0266(10) 0.0015(8) 0.0058(9) 0.0217(10)
C14 0.0526(13) 0.0434(12) 0.0334(11) 0.0024(9) 0.0016(10) 0.0287(11)
C15 0.0466(13) 0.0529(14) 0.0395(12) 0.0012(10) 0.0044(10) 0.0290(11)
C16 0.0493(13) 0.0466(13) 0.0336(11) 0.0062(9) 0.0093(10) 0.0245(11)
C17 0.0583(14) 0.0430(12) 0.0281(10) 0.0048(9) 0.0063(10) 0.0319(11)
C18 0.0475(12) 0.0483(13) 0.0328(11) 0.0023(9) 0.0061(9) 0.0293(11)
C19 0.096(2) 0.0789(19) 0.0415(13) 0.0196(13) 0.0135(14) 0.0678(19)
C20 0.085(2) 0.113(3) 0.0625(19) 0.0323(19) 0.0172(18) 0.055(2)
C21 0.094(3) 0.121(3) 0.065(2) 0.029(2) -0.0032(19) 0.047(2)
C22 0.108(3) 0.108(3) 0.0497(17) 0.0226(18) -0.0033(18) 0.062(2)
C23 0.094(2) 0.093(2) 0.0522(17) 0.0323(16) 0.0207(17) 0.057(2)
C24 0.086(2) 0.0729(19) 0.0539(16) 0.0173(14) 0.0085(15) 0.0535(17)
O6 0.049(4) 0.039(3) 0.038(3) 0.003(2) 0.010(3) 0.011(2)
C25 0.055(4) 0.042(3) 0.049(4) 0.004(3) 0.012(3) 0.012(3)
C30 0.068(4) 0.075(5) 0.064(4) 0.009(3) 0.016(3) 0.024(3)
C26 0.067(4) 0.056(4) 0.056(4) 0.003(3) 0.009(3) 0.026(3)
C27 0.073(5) 0.062(4) 0.057(3) 0.002(3) 0.010(4) 0.026(4)
C28 0.071(5) 0.062(3) 0.053(4) 0.003(3) 0.019(4) 0.016(3)
C29 0.071(4) 0.086(5) 0.071(4) 0.011(3) 0.030(3) 0.024(3)
O6' 0.053(5) 0.040(3) 0.038(4) 0.004(2) 0.006(3) 0.014(3)
C25' 0.060(4) 0.037(3) 0.038(4) 0.004(3) 0.015(3) 0.019(3)
C26' 0.063(5) 0.055(4) 0.050(4) 0.006(3) 0.014(3) 0.026(4)
C27' 0.074(5) 0.059(4) 0.055(4) 0.010(3) 0.014(4) 0.030(4)
C28' 0.066(5) 0.057(4) 0.058(4) 0.015(3) 0.024(4) 0.024(4)
C29' 0.068(4) 0.073(5) 0.068(5) 0.013(4) 0.022(4) 0.025(3)
C30' 0.065(4) 0.062(5) 0.063(4) 0.011(3) 0.013(3) 0.019(3)

loop_
_atom_type_symbol
_atom_type_description
_atom_type_scat_dispersion_real
_atom_type_scat_dispersion_imag
_atom_type_scat_source
C C 0.0033 0.0016 'International Tables Vol C Tables 4.2.6.8 and 6.1.1.4'
H H 0.0000 0.0000 'International Tables Vol C Tables 4.2.6.8 and 6.1.1.4'
N N 0.0061 0.0033 'International Tables Vol C Tables 4.2.6.8 and 6.1.1.4'
O O 0.0106 0.0060 'International Tables Vol C Tables 4.2.6.8 and 6.1.1.4'

loop_
_geom_angle_atom_site_label_1
_geom_angle_atom_site_label_2
_geom_angle_atom_site_label_3
_geom_angle
C2 O1 C4 120.35(17)
C10 O2 C8 120.26(16)
C12 O3 C13 120.40(16)
C3 O4 C17 119.19(16)
C1 O5 C19 118.6(2)
C1 N1 C2 112.43(19)
C3 N2 C2 112.38(18)
C1 N3 C3 112.20(19)
C11 N4 C10 112.11(18)
C11 N5 C12 112.51(19)
C10 N6 C12 111.92(18)
N3 C1 N1 127.8(2)
N3 C1 O5 118.8(2)
N1 C1 O5 113.4(2)
N2 C2 O1 119.94(19)
N2 C2 N1 127.2(2)
O1 C2 N1 112.81(19)
N2 C3 N3 128.0(2)
N2 C3 O4 119.86(19)
N3 C3 O4 112.16(19)
C5 C4 C9 122.7(2)
C5 C4 O1 117.14(19)
C9 C4 O1 119.89(19)
C4 C5 C6 118.7(2)
C4 C5 H5 120.6
C6 C5 H5 120.6
C7 C6 C5 120.4(2)
C7 C6 H6 119.8
C5 C6 H6 119.8
C8 C7 C6 118.6(2)
C8 C7 H7 120.7
C6 C7 H7 120.7
C9 C8 C7 122.9(2)
C9 C8 O2 120.2(2)
C7 C8 O2 116.53(19)
C8 C9 C4 116.6(2)
C8 C9 H9 121.7
C4 C9 H9 121.7
N6 C10 N4 127.9(2)
N6 C10 O2 119.26(19)
N4 C10 O2 112.86(18)
N4 C11 N5 127.8(2)
N4 C11 O6 120.2(7)
N5 C11 O6 111.6(6)
N4 C11 O6' 118.5(8)
N5 C11 O6' 113.3(8)
O6 C11 O6' 13.4(15)
N5 C12 N6 127.71(19)
N5 C12 O3 112.45(18)
N6 C12 O3 119.83(19)
C18 C13 C14 122.6(2)
C18 C13 O3 119.3(2)
C14 C13 O3 117.85(19)
C15 C14 C13 118.5(2)
C15 C14 H14 120.7
C13 C14 H14 120.7
C14 C15 C16 120.8(2)
C14 C15 H15 119.6
C16 C15 H15 119.6
C17 C16 C15 118.0(2)
C17 C16 H16 121.0
C15 C16 H16 121.0
C16 C17 C18 123.3(2)
C16 C17 O4 117.65(19)
C18 C17 O4 118.7(2)
C17 C18 C13 116.8(2)
C17 C18 H18 121.6
C13 C18 H18 121.6
C24 C19 C20 121.5(3)
C24 C19 O5 117.8(3)
C20 C19 O5 120.6(3)
C19 C20 C21 119.8(3)
C19 C20 H20 120.1
C21 C20 H20 120.1
C22 C21 C20 119.7(4)
C22 C21 H21 120.2
C20 C21 H21 120.2
C21 C22 C23 120.4(3)
C21 C22 H22 119.8
C23 C22 H22 119.8
C22 C23 C24 120.9(3)
C22 C23 H23 119.5
C24 C23 H23 119.5
C19 C24 C23 117.8(3)
C19 C24 H24 121.1
C23 C24 H24 121.1
C11 O6 C25 119.7(11)
C26 C25 C30 120.3(10)
C26 C25 O6 123.5(11)
C30 C25 O6 115.8(10)
C25 C30 C29 119.7(9)
C25 C30 H30 120.1
C29 C30 H30 120.1
C25 C26 C27 120.0(9)
C25 C26 H26 120.0
C27 C26 H26 120.0
C28 C27 C26 119.4(7)
C28 C27 H27 120.3
C26 C27 H27 120.3
C29 C28 C27 120.2(7)
C29 C28 H28 119.9
C27 C28 H28 119.9
C28 C29 C30 120.2(8)
C28 C29 H29 119.9
C30 C29 H29 119.9
C11 O6' C25' 122.9(13)
C26' C25' C30' 123.4(11)
C26' C25' O6' 115.0(11)
C30' C25' O6' 120.7(11)
C25' C26' C27' 117.9(9)
C25' C26' H26A 121.1
C27' C26' H26A 121.1
C28' C27' C26' 119.8(8)
C28' C27' H27A 120.1
C26' C27' H27A 120.1
C29' C28' C27' 121.4(8)
C29' C28' H28A 119.3
C27' C28' H28A 119.3
C28' C29' C30' 119.7(9)
C28' C29' H29A 120.2
C30' C29' H29A 120.2
C25' C30' C29' 117.7(10)
C25' C30' H30A 121.1
C29' C30' H30A 121.1

loop_
_geom_bond_atom_site_label_1
_geom_bond_atom_site_label_2
_geom_bond_distance
O1 C2 1.337(3)
O1 C4 1.414(2)
O2 C10 1.340(3)
O2 C8 1.420(3)
O3 C12 1.339(2)
O3 C13 1.408(3)
O4 C3 1.337(3)
O4 C17 1.416(3)
O5 C1 1.347(3)
O5 C19 1.410(3)
N1 C1 1.328(3)
N1 C2 1.339(3)
N2 C3 1.323(3)
N2 C2 1.327(3)
N3 C1 1.322(3)
N3 C3 1.335(3)
N4 C11 1.322(3)
N4 C10 1.338(3)
N5 C11 1.326(3)
N5 C12 1.329(3)
N6 C10 1.327(3)
N6 C12 1.331(3)
C4 C5 1.373(3)
C4 C9 1.384(3)
C5 C6 1.387(3)
C5 H5 0.9300
C6 C7 1.381(3)
C6 H6 0.9300
C7 C8 1.378(3)
C7 H7 0.9300
C8 C9 1.375(3)
C9 H9 0.9300
C11 O6 1.351(7)
C11 O6' 1.356(8)
C13 C18 1.378(3)
C13 C14 1.381(3)
C14 C15 1.381(3)
C14 H14 0.9300
C15 C16 1.392(3)
C15 H15 0.9300
C16 C17 1.373(3)
C16 H16 0.9300
C17 C18 1.375(3)
C18 H18 0.9300
C19 C24 1.367(4)
C19 C20 1.374(5)
C20 C21 1.379(5)
C20 H20 0.9300
C21 C22 1.362(5)
C21 H21 0.9300
C22 C23 1.367(5)
C22 H22 0.9300
C23 C24 1.397(4)
C23 H23 0.9300
C24 H24 0.9300
O6 C25 1.405(7)
C25 C26 1.373(8)
C25 C30 1.373(8)
C30 C29 1.388(8)
C30 H30 0.9300
C26 C27 1.397(8)
C26 H26 0.9300
C27 C28 1.375(8)
C27 H27 0.9300
C28 C29 1.373(8)
C28 H28 0.9300
C29 H29 0.9300
O6' C25' 1.400(8)
C25' C26' 1.371(8)
C25' C30' 1.378(8)
C26' C27' 1.387(8)
C26' H26A 0.9300
C27' C28' 1.382(8)
C27' H27A 0.9300
C28' C29' 1.366(8)
C28' H28A 0.9300
C29' C30' 1.398(8)
C29' H29A 0.9300
C30' H30A 0.9300

loop_
_geom_torsion_atom_site_label_1
_geom_torsion_atom_site_label_2
_geom_torsion_atom_site_label_3
_geom_torsion_atom_site_label_4
_geom_torsion
C3 N3 C1 N1 -0.2(4)
C3 N3 C1 O5 179.3(2)
C2 N1 C1 N3 -0.1(4)
C2 N1 C1 O5 -179.7(2)
C19 O5 C1 N3 0.6(4)
C19 O5 C1 N1 -179.9(2)
C3 N2 C2 O1 179.8(2)
C3 N2 C2 N1 0.6(3)
C4 O1 C2 N2 15.8(3)
C4 O1 C2 N1 -164.97(19)
C1 N1 C2 N2 -0.1(4)
C1 N1 C2 O1 -179.3(2)
C2 N2 C3 N3 -1.0(3)
C2 N2 C3 O4 -179.9(2)
C1 N3 C3 N2 0.8(4)
C1 N3 C3 O4 179.8(2)
C17 O4 C3 N2 -8.8(3)
C17 O4 C3 N3 172.2(2)
C2 O1 C4 C5 -121.5(2)
C2 O1 C4 C9 64.6(3)
C9 C4 C5 C6 -0.9(3)
O1 C4 C5 C6 -174.67(19)
C4 C5 C6 C7 1.5(3)
C5 C6 C7 C8 -1.1(3)
C6 C7 C8 C9 0.2(3)
C6 C7 C8 O2 174.1(2)
C10 O2 C8 C9 -80.1(3)
C10 O2 C8 C7 105.9(2)
C7 C8 C9 C4 0.4(3)
O2 C8 C9 C4 -173.33(18)
C5 C4 C9 C8 0.0(3)
O1 C4 C9 C8 173.59(18)
C12 N6 C10 N4 -2.3(3)
C12 N6 C10 O2 178.50(19)
C11 N4 C10 N6 0.9(3)
C11 N4 C10 O2 -179.92(19)
C8 O2 C10 N6 7.1(3)
C8 O2 C10 N4 -172.22(19)
C10 N4 C11 N5 1.7(3)
C10 N4 C11 O6 174.6(9)
C10 N4 C11 O6' -170.1(10)
C12 N5 C11 N4 -2.2(4)
C12 N5 C11 O6 -175.7(8)
C12 N5 C11 O6' 169.9(10)
C11 N5 C12 N6 0.4(3)
C11 N5 C12 O3 -178.60(19)
C10 N6 C12 N5 1.6(3)
C10 N6 C12 O3 -179.46(19)
C13 O3 C12 N5 176.35(18)
C13 O3 C12 N6 -2.7(3)
C12 O3 C13 C18 76.0(3)
C12 O3 C13 C14 -110.4(2)
C18 C13 C14 C15 -0.1(3)
O3 C13 C14 C15 -173.43(19)
C13 C14 C15 C16 -0.2(3)
C14 C15 C16 C17 0.3(3)
C15 C16 C17 C18 -0.1(3)
C15 C16 C17 O4 172.8(2)
C3 O4 C17 C16 111.5(2)
C3 O4 C17 C18 -75.3(3)
C16 C17 C18 C13 -0.1(3)
O4 C17 C18 C13 -172.92(19)
C14 C13 C18 C17 0.2(3)
O3 C13 C18 C17 173.47(18)
C1 O5 C19 C24 102.0(3)
C1 O5 C19 C20 -82.7(4)
C24 C19 C20 C21 -1.1(5)
O5 C19 C20 C21 -176.2(3)
C19 C20 C21 C22 0.2(6)
C20 C21 C22 C23 0.4(6)
C21 C22 C23 C24 -0.1(5)
C20 C19 C24 C23 1.3(4)
O5 C19 C24 C23 176.6(2)
C22 C23 C24 C19 -0.8(5)
N4 C11 O6 C25 14.7(17)
N5 C11 O6 C25 -171.3(11)
O6' C11 O6 C25 -72(6)
C11 O6 C25 C26 82(2)
C11 O6 C25 C30 -105.7(16)
C26 C25 C30 C29 1(2)
O6 C25 C30 C29 -171.4(11)
C30 C25 C26 C27 -1(2)
O6 C25 C26 C27 171.5(12)
C25 C26 C27 C28 -2.5(15)
C26 C27 C28 C29 5.2(12)
C27 C28 C29 C30 -4.5(12)
C25 C30 C29 C28 1.2(15)
N4 C11 O6' C25' -1(2)
N5 C11 O6' C25' -174.3(13)
O6 C11 O6' C25' 100(7)
C11 O6' C25' C26' 83(2)
C11 O6' C25' C30' -107.0(19)
C30' C25' C26' C27' 1(2)
O6' C25' C26' C27' 170.8(13)
C25' C26' C27' C28' -0.7(16)
C26' C27' C28' C29' 0.6(15)
C27' C28' C29' C30' -0.9(15)
C26' C25' C30' C29' -1(2)
O6' C25' C30' C29' -170.5(13)
C28' C29' C30' C25' 1.3(17)

loop_
_platon_squeeze_void_nr
_platon_squeeze_void_average_x
_platon_squeeze_void_average_y
_platon_squeeze_void_average_z
_platon_squeeze_void_volume
_platon_squeeze_void_count_electrons
_platon_squeeze_void_content
1 0.000 0.000 -0.015 672 75 ' '
2 0.333 0.667 1.147 671 76 ' '
3 0.667 0.333 0.814 671 76 ' '
